data_7239267
loop_
_publ_author_name
'Naini, Santhosh Reddy'
'Ranganathan, Subramania'
'Yadav, Jhillu Singh'
'Ramakrishna, K. V. S.'
'Gayatri, G.'
'Sastry, G. Narahari'
'Roy, K. Basu'
'Shamala, N.'

_publ_section_title
;
 The exploration of Kemp's triacid (KTA) as the core for the synthesis of
 3-fold symmetric 23-cyclophane, 22-cyclophane and novel linker directed
 designs
;
_journal_issue 11
_journal_name_full 'RSC Advances'
_journal_page_first 5322
_journal_paper_doi 10.1039/c3ra44327b
_journal_volume 4
_journal_year 2014
_chemical_formula_moiety 'C20 H26 N O5 S'
_chemical_formula_sum 'C20 H26 N O5 S'
_chemical_formula_weight 392.48
_chemical_name_common Kemp-benzidine
_space_group_IT_number 14
_space_group_name_Hall '-P 2ybc'
_space_group_name_H-M_alt 'P 1 21/c 1'
_symmetry_cell_setting monoclinic
_symmetry_space_group_name_H-M 'P 1 21/c 1'
_atom_sites_solution_hydrogens geom
_atom_sites_solution_primary direct
_atom_sites_solution_secondary difmap
_audit_creation_method SHELXL-97
_cell_angle_alpha 90.00
_cell_angle_beta 102.535(8)
_cell_angle_gamma 90.00
_cell_formula_units_Z 4
_cell_length_a 7.5846(15)
_cell_length_b 18.384(3)
_cell_length_c 14.401(3)
_cell_measurement_temperature 200(2)
_cell_volume 1960.1(7)
_computing_data_collection SMART
_computing_data_reduction SAINT
_computing_structure_refinement 'SHELXL-97 (Sheldrick, 1997)'
_computing_structure_solution 'SHELXS-97 (Sheldrick, 1990)'
_diffrn_ambient_temperature 200(2)
_diffrn_measured_fraction_theta_full 0.989
_diffrn_measured_fraction_theta_max 0.989
_diffrn_measurement_device_type 'Bruker Axs Kappa ApexII CCD with Mo source'
_diffrn_measurement_method 'omega and phi scan'
_diffrn_radiation_monochromator graphite
_diffrn_radiation_source 'fine-focus sealed tube'
_diffrn_radiation_type MoK\a
_diffrn_radiation_wavelength 0.71073
_diffrn_reflns_av_R_equivalents 0.0366
_diffrn_reflns_av_sigmaI/netI 0.0332
_diffrn_reflns_limit_h_max 10
_diffrn_reflns_limit_h_min -10
_diffrn_reflns_limit_k_max 25
_diffrn_reflns_limit_k_min -15
_diffrn_reflns_limit_l_max 20
_diffrn_reflns_limit_l_min -20
_diffrn_reflns_number 23014
_diffrn_reflns_theta_full 30.68
_diffrn_reflns_theta_max 30.68
_diffrn_reflns_theta_min 1.82
_exptl_absorpt_coefficient_mu 0.196
_exptl_absorpt_correction_type none
_exptl_crystal_colour 'light red'
_exptl_crystal_density_diffrn 1.330
_exptl_crystal_density_method 'not measured'
_exptl_crystal_description rectangular
_exptl_crystal_F_000 836
_exptl_crystal_size_max 0.56
_exptl_crystal_size_mid 0.45
_exptl_crystal_size_min 0.13
_refine_diff_density_max 0.533
_refine_diff_density_min -0.371
_refine_diff_density_rms 0.054
_refine_ls_extinction_method none
_refine_ls_goodness_of_fit_ref 0.961
_refine_ls_hydrogen_treatment mixed
_refine_ls_matrix_type full
_refine_ls_number_parameters 301
_refine_ls_number_reflns 6011
_refine_ls_number_restraints 0
_refine_ls_restrained_S_all 0.961
_refine_ls_R_factor_all 0.0699
_refine_ls_R_factor_gt 0.0534
_refine_ls_shift/su_max 0.000
_refine_ls_shift/su_mean 0.000
_refine_ls_structure_factor_coef Fsqd
_refine_ls_weighting_details 'calc w=1/[\s^2^(Fo^2^)+(0.1003P)^2^+0.6325P] where P=(Fo^2^+2Fc^2^)/3'
_refine_ls_weighting_scheme calc
_refine_ls_wR_factor_gt 0.1481
_refine_ls_wR_factor_ref 0.1643
_reflns_number_gt 4682
_reflns_number_total 6011
_reflns_threshold_expression >2sigma(I)
_cod_data_source_file c3ra44327b.txt
_cod_data_source_block crys2lt6
_cod_depositor_comments
;
The following automatic conversions were performed:

data item '_symmetry_cell_setting' value 'Monoclinic' was changed to
'monoclinic' in accordance with the
/home/saulius/struct/COD-crude-data/automatic-downloads/DataCite-retrospective/RSC/depositions/lib/dictionaries/cif_core.dic
dictionary named 'cif_core.dic' version 2.4.2 last updated on
2011-04-26.

Automatic conversion script
Id: cif_fix_values 6909 2019-04-08 15:41:33Z antanas 
;
_cod_original_cell_volume 1960.1(6)
_cod_original_sg_symbol_H-M P21/c
_cod_database_code 7239267

loop_
_symmetry_equiv_pos_as_xyz
'x, y, z'
'-x, y+1/2, -z+1/2'
'-x, -y, -z'
'x, -y-1/2, z-1/2'

loop_
_atom_site_label
_atom_site_type_symbol
_atom_site_fract_x
_atom_site_fract_y
_atom_site_fract_z
_atom_site_U_iso_or_equiv
_atom_site_adp_type
_atom_site_occupancy
_atom_site_symmetry_multiplicity
_atom_site_calc_flag
_atom_site_refinement_flags
_atom_site_disorder_assembly
_atom_site_disorder_group
C20 C 0.4210(3) 0.45716(13) 0.35984(19) 0.0621(5) Uani 1 1 d . . .
H201 H 0.3738 0.4846 0.4057 0.075 Uiso 0.7003(16) 1 calc PR A 1
H202 H 0.4318 0.4070 0.3786 0.075 Uiso 0.7003(16) 1 calc PR A 1
H203 H 0.3406 0.4613 0.2986 0.075 Uiso 0.7003(16) 1 calc PR A 1
H204 H 0.3146 0.4845 0.3631 0.075 Uiso 0.2997(16) 1 calc PR A 2
H205 H 0.5099 0.4635 0.4178 0.075 Uiso 0.2997(16) 1 calc PR A 2
H206 H 0.3908 0.4065 0.3512 0.075 Uiso 0.2997(16) 1 calc PR A 2
S1 S 0.63057(7) 0.49062(3) 0.35370(4) 0.03512(17) Uani 0.7003(16) 1 d P A 1
S2 S 0.5088(2) 0.48843(9) 0.26283(12) 0.0490(5) Uani 0.2997(16) 1 d P A 2
C19 C 0.6921(4) 0.43484(13) 0.26849(17) 0.0673(6) Uani 1 1 d . . .
H191 H 0.8090 0.4491 0.2594 0.081 Uiso 0.7003(16) 1 calc PR A 1
H192 H 0.6050 0.4395 0.2095 0.081 Uiso 0.7003(16) 1 calc PR A 1
H193 H 0.6964 0.3852 0.2896 0.081 Uiso 0.7003(16) 1 calc PR A 1
H194 H 0.7507 0.4476 0.2180 0.081 Uiso 0.2997(16) 1 d PR A 2
H195 H 0.6554 0.3848 0.2620 0.081 Uiso 0.2997(16) 1 d PR A 2
H196 H 0.7745 0.4418 0.3286 0.081 Uiso 0.2997(16) 1 d PR A 2
H101 H -0.242(3) 0.7123(10) 0.3933(13) 0.037(5) Uiso 1 1 d . . .
H102 H -0.130(2) 0.7570(10) 0.4790(13) 0.035(4) Uiso 1 1 d . . .
H151 H 0.126(3) 0.8359(11) 0.4572(15) 0.047(6) Uiso 1 1 d . . .
H131 H 0.271(3) 0.6497(11) 0.5285(13) 0.039(5) Uiso 1 1 d . . .
H132 H 0.166(3) 0.7153(11) 0.5666(14) 0.039(5) Uiso 1 1 d . . .
H152 H 0.193(3) 0.8314(12) 0.3640(17) 0.056(6) Uiso 1 1 d . . .
H6 H 0.479(4) 0.6241(15) 0.3683(19) 0.074(8) Uiso 1 1 d . . .
H3 H 0.274(4) 0.5365(14) 0.0848(19) 0.072(7) Uiso 1 1 d . . .
H5 H 0.259(4) 0.6119(17) 0.212(2) 0.092(9) Uiso 1 1 d . . .
H2 H -0.261(5) 0.5319(19) 0.032(2) 0.100(10) Uiso 1 1 d . . .
H4 H -0.263(4) 0.5994(17) 0.160(2) 0.089(9) Uiso 1 1 d . . .
N1 N -0.00601(16) 0.65597(6) 0.28146(7) 0.0273(2) Uani 1 1 d . . .
O2 O 0.04371(15) 0.55440(5) 0.37070(7) 0.0321(2) Uani 1 1 d . . .
O3 O 0.43023(16) 0.64318(7) 0.40708(10) 0.0428(3) Uani 1 1 d . . .
C11 C -0.00312(17) 0.66307(7) 0.45462(9) 0.0252(2) Uani 1 1 d . . .
O4 O 0.38750(18) 0.73739(7) 0.30842(10) 0.0488(3) Uani 1 1 d . . .
C1 C -0.0006(2) 0.52387(8) 0.04145(9) 0.0300(3) Uani 1 1 d . . .
C10 C -0.12338(19) 0.72821(8) 0.42315(10) 0.0294(3) Uani 1 1 d . . .
C7 C 0.01409(17) 0.61870(7) 0.36802(8) 0.0241(2) Uani 1 1 d . . .
C13 C 0.18407(19) 0.69007(8) 0.50764(10) 0.0301(3) Uani 1 1 d . . .
C15 C 0.1435(2) 0.80247(8) 0.40694(12) 0.0351(3) Uani 1 1 d . . .
O1 O -0.0439(2) 0.75641(7) 0.19059(8) 0.0552(4) Uani 1 1 d . . .
C12 C -0.0831(2) 0.61452(8) 0.52074(10) 0.0340(3) Uani 1 1 d . . .
H12A H -0.0866 0.6406 0.5780 0.051 Uiso 1 1 calc R . .
H12B H -0.0096 0.5718 0.5361 0.051 Uiso 1 1 calc R . .
H12C H -0.2034 0.6005 0.4897 0.051 Uiso 1 1 calc R . .
C6 C -0.0029(2) 0.61268(7) 0.19838(9) 0.0292(3) Uani 1 1 d . . .
C8 C -0.0311(2) 0.73070(8) 0.26880(10) 0.0333(3) Uani 1 1 d . . .
C18 C 0.36685(19) 0.70831(9) 0.38020(12) 0.0354(3) Uani 1 1 d . . .
C9 C -0.0444(2) 0.77527(7) 0.35549(10) 0.0311(3) Uani 1 1 d . . .
C16 C 0.27678(19) 0.74433(8) 0.45327(11) 0.0328(3) Uani 1 1 d . . .
O5 O 0.59052(19) 0.56471(7) 0.30144(12) 0.0553(4) Uani 1 1 d . . .
C14 C -0.1657(3) 0.84024(9) 0.32251(14) 0.0468(4) Uani 1 1 d . . .
H14A H -0.1134 0.8695 0.2802 0.070 Uiso 1 1 calc R . .
H14B H -0.1775 0.8688 0.3766 0.070 Uiso 1 1 calc R . .
H14C H -0.2826 0.8235 0.2899 0.070 Uiso 1 1 calc R . .
C3 C 0.1564(2) 0.54984(12) 0.09793(13) 0.0491(5) Uani 1 1 d . . .
C17 C 0.4346(2) 0.78075(11) 0.52391(15) 0.0515(5) Uani 1 1 d . . .
H17A H 0.3893 0.8042 0.5736 0.077 Uiso 1 1 calc R . .
H17B H 0.4910 0.8162 0.4909 0.077 Uiso 1 1 calc R . .
H17C H 0.5216 0.7445 0.5511 0.077 Uiso 1 1 calc R . .
C2 C -0.1599(3) 0.54539(15) 0.06476(14) 0.0620(7) Uani 1 1 d . . .
C4 C -0.1620(3) 0.58904(14) 0.14257(13) 0.0564(6) Uani 1 1 d . . .
C5 C 0.1562(2) 0.59430(12) 0.17559(14) 0.0494(5) Uani 1 1 d . . .

loop_
_atom_site_aniso_label
_atom_site_aniso_U_11
_atom_site_aniso_U_22
_atom_site_aniso_U_33
_atom_site_aniso_U_23
_atom_site_aniso_U_13
_atom_site_aniso_U_12
C20 0.0574(12) 0.0547(12) 0.0795(15) 0.0058(11) 0.0261(11) -0.0009(9)
S1 0.0337(3) 0.0341(3) 0.0376(3) -0.0072(2) 0.0079(2) 0.00242(19)
S2 0.0512(9) 0.0454(9) 0.0486(8) -0.0070(6) 0.0069(6) 0.0061(6)
C19 0.0985(18) 0.0472(11) 0.0655(13) -0.0060(9) 0.0379(12) 0.0210(11)
N1 0.0388(6) 0.0233(5) 0.0222(5) -0.0001(4) 0.0117(4) 0.0016(4)
O2 0.0445(6) 0.0238(5) 0.0304(5) 0.0014(4) 0.0131(4) 0.0027(4)
O3 0.0390(6) 0.0370(6) 0.0581(7) -0.0033(5) 0.0231(5) 0.0056(5)
C11 0.0293(6) 0.0257(6) 0.0229(5) -0.0021(4) 0.0108(4) -0.0016(5)
O4 0.0521(7) 0.0456(7) 0.0586(8) 0.0019(6) 0.0339(6) -0.0004(5)
C1 0.0451(7) 0.0267(6) 0.0211(5) 0.0003(5) 0.0135(5) -0.0008(5)
C10 0.0297(6) 0.0291(7) 0.0323(6) -0.0040(5) 0.0133(5) 0.0017(5)
C7 0.0266(5) 0.0248(6) 0.0225(5) 0.0009(4) 0.0092(4) -0.0010(4)
C13 0.0305(6) 0.0319(7) 0.0282(6) -0.0031(5) 0.0068(5) -0.0015(5)
C15 0.0405(8) 0.0221(6) 0.0472(8) -0.0040(6) 0.0193(6) -0.0030(5)
O1 0.1000(11) 0.0354(6) 0.0351(6) 0.0116(5) 0.0255(7) 0.0122(7)
C12 0.0446(8) 0.0355(7) 0.0262(6) -0.0003(5) 0.0167(5) -0.0070(6)
C6 0.0437(7) 0.0251(6) 0.0215(5) -0.0002(4) 0.0131(5) 0.0009(5)
C8 0.0465(8) 0.0248(7) 0.0311(6) 0.0036(5) 0.0140(6) 0.0041(6)
C18 0.0270(6) 0.0324(7) 0.0502(8) -0.0057(6) 0.0160(6) -0.0045(5)
C9 0.0375(7) 0.0229(6) 0.0354(7) -0.0005(5) 0.0136(5) 0.0040(5)
C16 0.0296(6) 0.0299(7) 0.0412(7) -0.0064(5) 0.0128(5) -0.0047(5)
O5 0.0542(7) 0.0374(7) 0.0858(10) -0.0080(6) 0.0403(7) 0.0039(6)
C14 0.0550(10) 0.0308(8) 0.0551(10) 0.0029(7) 0.0132(8) 0.0141(7)
C3 0.0412(9) 0.0609(12) 0.0479(9) -0.0267(8) 0.0156(7) 0.0014(8)
C17 0.0384(8) 0.0503(11) 0.0650(11) -0.0206(9) 0.0096(8) -0.0125(7)
C2 0.0409(9) 0.1036(19) 0.0435(9) -0.0404(11) 0.0137(7) -0.0077(10)
C4 0.0402(9) 0.0900(16) 0.0424(9) -0.0330(10) 0.0159(7) -0.0026(9)
C5 0.0399(8) 0.0611(12) 0.0484(9) -0.0299(8) 0.0122(7) -0.0039(8)

loop_
_atom_type_symbol
_atom_type_description
_atom_type_scat_dispersion_real
_atom_type_scat_dispersion_imag
_atom_type_scat_source
C C 0.0033 0.0000 'International Tables Vol C Tables 4.2.6.8 and 6.1.1.4'
H H 0.0000 0.0000 'International Tables Vol C Tables 4.2.6.8 and 6.1.1.4'
N N 0.0061 0.0000 'International Tables Vol C Tables 4.2.6.8 and 6.1.1.4'
O O 0.0106 0.0000 'International Tables Vol C Tables 4.2.6.8 and 6.1.1.4'
S S 0.1246 0.0000 'International Tables Vol C Tables 4.2.6.8 and 6.1.1.4'

loop_
_geom_angle_atom_site_label_1
_geom_angle_atom_site_label_2
_geom_angle_atom_site_label_3
_geom_angle
_geom_angle_site_symmetry_3
S1 C20 S2 48.27(8) .
S1 C20 H201 109.5 .
S2 C20 H201 129.3 .
S1 C20 H202 109.5 .
S2 C20 H202 120.7 .
H201 C20 H202 109.5 .
S1 C20 H203 109.5 .
S2 C20 H203 61.4 .
H201 C20 H203 109.5 .
H202 C20 H203 109.5 .
S1 C20 H204 127.6 .
S2 C20 H204 109.5 .
H201 C20 H204 41.3 .
H202 C20 H204 120.7 .
H203 C20 H204 68.3 .
S1 C20 H205 61.3 .
S2 C20 H205 109.5 .
H201 C20 H205 68.5 .
H202 C20 H205 82.6 .
H203 C20 H205 167.3 .
H204 C20 H205 109.5 .
S1 C20 H206 122.4 .
S2 C20 H206 109.5 .
H201 C20 H206 118.9 .
H202 C20 H206 26.9 .
H203 C20 H206 82.7 .
H204 C20 H206 109.5 .
H205 C20 H206 109.5 .
O5 S1 C20 104.59(10) .
O5 S1 C19 103.25(10) .
C20 S1 C19 102.56(13) .
O5 S1 H196 118.6 .
C20 S1 H196 121.4 .
C19 S1 H196 33.4 .
O5 S2 C19 104.10(14) .
O5 S2 C20 101.31(13) .
C19 S2 C20 102.66(14) .
S2 C19 S1 49.21(8) .
S2 C19 H191 127.5 .
S1 C19 H191 109.5 .
S2 C19 H192 60.3 .
S1 C19 H192 109.5 .
H191 C19 H192 109.5 .
S2 C19 H193 122.7 .
S1 C19 H193 109.5 .
H191 C19 H193 109.5 .
H192 C19 H193 109.5 .
S2 C19 H194 109.4 .
S1 C19 H194 129.0 .
H191 C19 H194 40.3 .
H192 C19 H194 69.6 .
H193 C19 H194 118.8 .
S2 C19 H195 109.6 .
S1 C19 H195 121.1 .
H191 C19 H195 120.4 .
H192 C19 H195 82.5 .
H193 C19 H195 27.0 .
H194 C19 H195 109.5 .
S2 C19 H196 109.5 .
S1 C19 H196 60.5 .
H191 C19 H196 69.4 .
H192 C19 H196 167.0 .
H193 C19 H196 82.6 .
H194 C19 H196 109.5 .
H195 C19 H196 109.5 .
C8 N1 C7 125.73(11) .
C8 N1 C6 117.52(11) .
C7 N1 C6 116.75(11) .
C18 O3 H6 113(2) .
C10 C11 C7 109.42(10) .
C10 C11 C12 110.78(11) .
C7 C11 C12 108.38(11) .
C10 C11 C13 108.90(11) .
C7 C11 C13 110.22(11) .
C12 C11 C13 109.14(11) .
C3 C1 C2 116.65(14) .
C3 C1 C1 121.72(17) 3_565
C2 C1 C1 121.62(18) 3_565
C11 C10 C9 110.27(11) .
C11 C10 H101 109.9(11) .
C9 C10 H101 110.5(11) .
C11 C10 H102 108.6(11) .
C9 C10 H102 108.5(11) .
H101 C10 H102 109.0(16) .
O2 C7 N1 119.52(11) .
O2 C7 C11 123.39(11) .
N1 C7 C11 117.09(11) .
C16 C13 C11 115.64(11) .
C16 C13 H131 107.0(12) .
C11 C13 H131 112.9(11) .
C16 C13 H132 107.1(11) .
C11 C13 H132 106.7(11) .
H131 C13 H132 107.1(15) .
C16 C15 C9 116.11(12) .
C16 C15 H151 107.5(12) .
C9 C15 H151 107.3(13) .
C16 C15 H152 111.0(14) .
C9 C15 H152 108.9(14) .
H151 C15 H152 105.5(18) .
C11 C12 H12A 109.5 .
C11 C12 H12B 109.5 .
H12A C12 H12B 109.5 .
C11 C12 H12C 109.5 .
H12A C12 H12C 109.5 .
H12B C12 H12C 109.5 .
C5 C6 C4 119.67(14) .
C5 C6 N1 120.86(13) .
C4 C6 N1 119.46(13) .
O1 C8 N1 119.32(13) .
O1 C8 C9 123.48(14) .
N1 C8 C9 117.19(12) .
O4 C18 O3 123.30(15) .
O4 C18 C16 124.12(15) .
O3 C18 C16 112.45(14) .
C8 C9 C14 108.15(13) .
C8 C9 C10 109.06(12) .
C14 C9 C10 110.59(13) .
C8 C9 C15 110.62(12) .
C14 C9 C15 109.23(13) .
C10 C9 C15 109.19(12) .
C15 C16 C18 110.91(13) .
C15 C16 C13 110.30(12) .
C18 C16 C13 113.23(12) .
C15 C16 C17 109.29(14) .
C18 C16 C17 104.08(13) .
C13 C16 C17 108.78(14) .
S1 O5 S2 54.17(8) .
C9 C14 H14A 109.5 .
C9 C14 H14B 109.5 .
H14A C14 H14B 109.5 .
C9 C14 H14C 109.5 .
H14A C14 H14C 109.5 .
H14B C14 H14C 109.5 .
C1 C3 C5 122.01(16) .
C1 C3 H3 120.5(15) .
C5 C3 H3 117.5(15) .
C16 C17 H17A 109.5 .
C16 C17 H17B 109.5 .
H17A C17 H17B 109.5 .
C16 C17 H17C 109.5 .
H17A C17 H17C 109.5 .
H17B C17 H17C 109.5 .
C1 C2 C4 121.90(17) .
C1 C2 H2 121(2) .
C4 C2 H2 117(2) .
C6 C4 C2 119.85(17) .
C6 C4 H4 119(2) .
C2 C4 H4 121(2) .
C6 C5 C3 119.86(16) .
C6 C5 H5 118(2) .
C3 C5 H5 122(2) .

loop_
_geom_bond_atom_site_label_1
_geom_bond_atom_site_label_2
_geom_bond_distance
_geom_bond_site_symmetry_2
C20 S1 1.725(2) .
C20 S2 1.769(3) .
C20 H201 0.9600 .
C20 H202 0.9600 .
C20 H203 0.9600 .
C20 H204 0.9600 .
C20 H205 0.9600 .
C20 H206 0.9600 .
S1 O5 1.5539(16) .
S1 C19 1.739(2) .
S1 H196 1.5166 .
S2 O5 1.584(2) .
S2 C19 1.692(3) .
C19 H191 0.9600 .
C19 H192 0.9600 .
C19 H193 0.9600 .
C19 H194 0.9600 .
C19 H195 0.9600 .
C19 H196 0.9600 .
N1 C8 1.3935(18) .
N1 C7 1.4015(16) .
N1 C6 1.4415(16) .
O2 C7 1.2021(16) .
O3 C18 1.317(2) .
O3 H6 0.81(3) .
C11 C10 1.5140(19) .
C11 C7 1.5194(17) .
C11 C12 1.5236(18) .
C11 C13 1.5410(19) .
O4 C18 1.204(2) .
C1 C3 1.374(2) .
C1 C2 1.380(2) .
C1 C1 1.483(3) 3_565
C10 C9 1.520(2) .
C10 H101 0.95(2) .
C10 H102 0.973(19) .
C13 C16 1.530(2) .
C13 H131 0.99(2) .
C13 H132 1.00(2) .
C15 C16 1.522(2) .
C15 C9 1.540(2) .
C15 H151 0.98(2) .
C15 H152 0.95(2) .
O1 C8 1.2057(18) .
C12 H12A 0.9600 .
C12 H12B 0.9600 .
C12 H12C 0.9600 .
C6 C5 1.360(2) .
C6 C4 1.367(2) .
C8 C9 1.515(2) .
C18 C16 1.525(2) .
C9 C14 1.519(2) .
C16 C17 1.545(2) .
C14 H14A 0.9600 .
C14 H14B 0.9600 .
C14 H14C 0.9600 .
C3 C5 1.385(2) .
C3 H3 0.98(3) .
C17 H17A 0.9600 .
C17 H17B 0.9600 .
C17 H17C 0.9600 .
C2 C4 1.381(2) .
C2 H2 0.85(4) .
C4 H4 0.87(3) .
C5 H5 0.90(3) .

loop_
_geom_torsion_atom_site_label_1
_geom_torsion_atom_site_label_2
_geom_torsion_atom_site_label_3
_geom_torsion_atom_site_label_4
_geom_torsion
_geom_torsion_site_symmetry_1
S2 C20 S1 O5 53.26(10) .
S2 C20 S1 C19 -54.24(12) .
S1 C20 S2 O5 -50.86(9) .
S1 C20 S2 C19 56.57(13) .
O5 S2 C19 S1 50.63(10) .
C20 S2 C19 S1 -54.67(12) .
O5 S1 C19 S2 -51.75(12) .
C20 S1 C19 S2 56.77(13) .
C7 C11 C10 C9 -59.28(14) .
C12 C11 C10 C9 -178.71(11) .
C13 C11 C10 C9 61.25(14) .
C8 N1 C7 O2 -176.42(14) .
C6 N1 C7 O2 4.52(19) .
C8 N1 C7 C11 3.5(2) .
C6 N1 C7 C11 -175.54(11) .
C10 C11 C7 O2 -152.84(13) .
C12 C11 C7 O2 -31.94(18) .
C13 C11 C7 O2 87.44(16) .
C10 C11 C7 N1 27.22(15) .
C12 C11 C7 N1 148.12(12) .
C13 C11 C7 N1 -92.50(14) .
C10 C11 C13 C16 -54.51(15) .
C7 C11 C13 C16 65.53(15) .
C12 C11 C13 C16 -175.56(12) .
C8 N1 C6 C5 96.00(19) .
C7 N1 C6 C5 -84.86(19) .
C8 N1 C6 C4 -84.9(2) .
C7 N1 C6 C4 94.26(19) .
C7 N1 C8 O1 178.86(15) .
C6 N1 C8 O1 -2.1(2) .
C7 N1 C8 C9 -2.3(2) .
C6 N1 C8 C9 176.78(13) .
O1 C8 C9 C14 29.1(2) .
N1 C8 C9 C14 -149.71(15) .
O1 C8 C9 C10 149.43(17) .
N1 C8 C9 C10 -29.39(18) .
O1 C8 C9 C15 -90.5(2) .
N1 C8 C9 C15 90.71(16) .
C11 C10 C9 C8 60.42(15) .
C11 C10 C9 C14 179.22(12) .
C11 C10 C9 C15 -60.56(15) .
C16 C15 C9 C8 -66.88(16) .
C16 C15 C9 C14 174.19(13) .
C16 C15 C9 C10 53.14(16) .
C9 C15 C16 C18 81.52(16) .
C9 C15 C16 C13 -44.75(17) .
C9 C15 C16 C17 -164.29(14) .
O4 C18 C16 C15 26.7(2) .
O3 C18 C16 C15 -157.30(13) .
O4 C18 C16 C13 151.34(15) .
O3 C18 C16 C13 -32.68(17) .
O4 C18 C16 C17 -90.69(19) .
O3 C18 C16 C17 85.29(16) .
C11 C13 C16 C15 45.38(16) .
C11 C13 C16 C18 -79.57(16) .
C11 C13 C16 C17 165.23(13) .
C20 S1 O5 S2 -55.45(12) .
C19 S1 O5 S2 51.54(13) .
C19 S2 O5 S1 -53.89(11) .
C20 S2 O5 S1 52.41(10) .
C2 C1 C3 C5 1.2(3) .
C1 C1 C3 C5 -179.8(2) 3_565
C3 C1 C2 C4 -1.9(4) .
C1 C1 C2 C4 179.1(2) 3_565
C5 C6 C4 C2 1.4(3) .
N1 C6 C4 C2 -177.7(2) .
C1 C2 C4 C6 0.6(4) .
C4 C6 C5 C3 -2.1(3) .
N1 C6 C5 C3 177.00(17) .
C1 C3 C5 C6 0.8(3) .
